data_2003129
loop_
_publ_author_name
'Kuntzinger, Sandrine'
'Ghermani, Nour Eddine'

_publ_section_title
;
 Electron density distribution and Madelung potential in \a-spodumene,
 LiAl(SiO~3~)~2~, from two-wavelength high-resolution X-ray diffraction
 data
;
_journal_issue 3
_journal_name_full 'Acta Crystallographica Section B'
_journal_page_first 273
_journal_page_last 284
_journal_paper_doi 10.1107/S0108768198013536
_journal_volume 55
_journal_year 1999
_chemical_formula_iupac 'Li Al (Si O3)2'
_chemical_formula_sum 'Al Li O6 Si2'
_chemical_formula_weight 186.09
_space_group_IT_number 15
_symmetry_cell_setting monoclinic
_symmetry_space_group_name_Hall '-C 2yc'
_symmetry_space_group_name_H-M 'C 1 2/c 1'
_cell_angle_alpha 90.00
_cell_angle_beta 110.180(10)
_cell_angle_gamma 90.00
_cell_formula_units_Z 4
_cell_length_a 9.4620(10)
_cell_length_b 8.3920(10)
_cell_length_c 5.2210(10)
_cell_measurement_reflns_used 25
_cell_measurement_temperature 293
_cell_measurement_theta_max 22.5
_cell_measurement_theta_min 8.2
_cell_volume 389.12(10)
_computing_cell_refinement 'CAD-4 (Enraf-Nonius, 1989)'
_computing_data_collection 'CAD-4 (Enraf-Nonius, 1989)'
_computing_data_reduction 'DREADD (Blessing, 1987, 1989)'
_computing_structure_refinement 'MOLLY (Hansen & Coppens, 1978)'
_diffrn_measured_fraction_theta_full .98
_diffrn_measured_fraction_theta_max .95
_diffrn_measurement_device 'Enraf-Nonius CAD4 diffractometer'
_diffrn_measurement_method '\w/2\q scans'
_diffrn_radiation_type 'Mo K\a'
_diffrn_radiation_wavelength .7107
_diffrn_reflns_av_R_equivalents 0.0210
_diffrn_reflns_limit_h_max 22
_diffrn_reflns_limit_h_min -22
_diffrn_reflns_limit_k_max 20
_diffrn_reflns_limit_k_min -18
_diffrn_reflns_limit_l_max 11
_diffrn_reflns_limit_l_min -12
_diffrn_reflns_number 12984
_diffrn_reflns_theta_full 50.0
_diffrn_reflns_theta_max 60.12
_diffrn_reflns_theta_min 3.3
_diffrn_standards_decay_% 0
_diffrn_standards_interval_time 120
_diffrn_standards_number 3
_exptl_absorpt_coefficient_mu 1.05
_exptl_absorpt_correction_T_max .95
_exptl_absorpt_correction_T_min .68
_exptl_crystal_colour Colourless
_exptl_crystal_density_diffrn 3.18
_exptl_crystal_density_method 'not measured'
_exptl_crystal_description Parallelepiped
_exptl_crystal_F_000 368.0
_exptl_crystal_size_max .36
_exptl_crystal_size_mid .18
_exptl_crystal_size_min .06
_refine_diff_density_max 0.3
_refine_diff_density_min -0.1
_refine_ls_extinction_coef 5.0x10^2^
_refine_ls_goodness_of_fit_ref .97
_refine_ls_number_parameters 138
_refine_ls_number_reflns 2366
_refine_ls_R_factor_gt .0137
_refine_ls_shift/su_max 0.0
_refine_ls_structure_factor_coef F
_refine_ls_weighting_details w=1/[\s^2^(F^2^)+(0.0130F^2^)^2^]
_refine_ls_weighting_scheme calc
_refine_ls_wR_factor_ref .0145
_reflns_number_gt 2366
_reflns_number_total 2945
_reflns_threshold_expression I>3\s(I)
_cod_data_source_file sh0121.cif
_cod_data_source_block I
_cod_original_cell_volume 389.12(8)
_cod_database_code 2003129
_cod_database_fobs_code 2003129

loop_
_symmetry_equiv_pos_as_xyz
'x, y, z'
'x+1/2, y+1/2, z'
'-x, y, -z+1/2'
'-x+1/2, y+1/2, -z+1/2'
'-x, -y, -z'
'x, -y, z+1/2'
'-x+1/2, -y+1/2, -z'
'x+1/2, 1/2-y, z+1/2'

loop_
_atom_site_aniso_label
_atom_site_aniso_U_11
_atom_site_aniso_U_22
_atom_site_aniso_U_33
_atom_site_aniso_U_12
_atom_site_aniso_U_13
_atom_site_aniso_U_23
Si 0.00360(2) 0.00432(2) 0.00332(2) -0.00061(2) 0.00109(2) -0.00019(2)
Al 0.00407(3) 0.00419(3) 0.00393(3) 0.00000 0.00126(3) 0.00000
O~1~ 0.00368(4) 0.00563(5) 0.00463(5) -0.00036(4) 0.00090(4) 0.00013(4)
O~2~ 0.00799(6) 0.00560(5) 0.00983(6) -0.00293(4) 0.00393(5) -0.00098(5)
O~3~ 0.00572(5) 0.01129(6) 0.00508(5) 0.00067(5) 0.00139(4) -0.00337(5)
Li 0.0146(4) 0.0139(4) 0.0159(4) 0.00000 0.0058(3) 0.00000

loop_
_atom_site_label
_atom_site_fract_x
_atom_site_fract_y
_atom_site_fract_z
_atom_site_U_iso_or_equiv
_atom_site_thermal_displace_type
_atom_site_type_symbol
Si 0.294100(10) 0.093470(10) 0.255920(10) 0.00377(2) Uani Si
Al 0.00000 0.906670(10) 0.25000 0.00409(2) Uani Al
O~1~ 0.10971(2) 0.08232(2) 0.14056(4) 0.00479(4) Uani O
O~2~ 0.36470(2) 0.26713(2) 0.30048(4) 0.00758(5) Uani O
O~3~ 0.35663(2) 0.98674(3) 0.05827(4) 0.00749(5) Uani O
Li 0.00000 0.27467(13) 0.25000 0.0146(4) Uani Li

loop_
_atom_type_symbol
_atom_type_description
_atom_type_scat_dispersion_real
_atom_type_scat_dispersion_imag
_atom_type_scat_source
Si Si .0817 .0704 'International Tables Vol C Tables 4.2.6.8 and 6.1.1.4'
Al Al .0645 .0514 'International Tables Vol C Tables 4.2.6.8 and 6.1.1.4'
O O .0106 .0060 'International Tables Vol C Tables 4.2.6.8 and 6.1.1.4'
Li Li -.0003 .0001 'International Tables Vol C Tables 4.2.6.8 and 6.1.1.4'

loop_
_exptl_absorpt_correction_type
_exptl_absorpt_process_details
integration '(ABSORB, G. de Titta, 1985)'
empirical '(DREADD, R. Blessing, 1995)'

loop_
_geom_angle_atom_site_label_1
_geom_angle_atom_site_label_2
_geom_angle_atom_site_label_3
_geom_angle_site_symmetry_1
_geom_angle_site_symmetry_3
_geom_angle
_geom_angle_publ_flag
O~2~ Si O~3~ . 1_545 111.870(10) yes
O~2~ Si O~3~ . 6_565 104.110(10) yes
O~2~ Si O~1~ . . 116.550(10) yes
O~3~ Si O~3~ 1_545 6_565 107.320(10) yes
O~3~ Si O~1~ 1_545 . 108.040(10) yes
O~3~ Si O~1~ 6_565 . 108.500(10) yes
O~2~ Al O~2~ 2_455 4_555 99.900(10) yes
O~2~ Al O~1~ 2_455 3_565 88.430(10) yes
O~2~ Al O~1~ 2_455 1_565 167.850(10) yes
O~1~ Al O~1~ 1_565 3_565 84.820(10) yes
O~2~ Al O~1~ 2_455 6_565 91.520(10) yes
O~2~ Al O~1~ 2_455 5_565 91.980(10) yes
O~1~ Al O~1~ 6_565 3_565 78.880(10) yes
O~1~ Al O~1~ 6_565 1_565 97.050(10) yes
O~1~ Al O~1~ 5_565 6_565 174.550(10) yes
O~1~ Li O~1~ . 3_555 79.67(4) yes
O~2~ Li O~2~ 7_556 8_454 162.29(5) yes
O~3~ Li O~3~ 2_445 4_545 75.59(3) yes
O~1~ Li O~3~ . 4_545 116.700(10) yes
O~1~ Li O~3~ . 2_445 139.840(10) yes
O~2~ Li O~1~ 8_454 . 75.92(2) yes
O~2~ Li O~1~ 7_556 . 90.40(3) yes
O~3~ Li O~2~ 4_545 7_556 68.030(10) yes
O~3~ Li O~2~ 4_545 8_454 128.13(4) yes
Si O~1~ Al . 5_565 119.850(10) yes
Si O~1~ Al . 1_545 121.950(10) yes
Si O~2~ Al . 2_545 148.370(10) yes
Si O~3~ Si 1_565 6_564 138.910(10) yes
Al O~1~ Al 5_565 1_545 101.120(10) yes
Si O~1~ Li . . 114.76(2) yes
Si O~2~ Li . 7_556 93.91(3) yes
Si O~3~ Li 1_565 2_555 116.680(10) yes
Si O~3~ Li 6_564 2_555 93.78(2) yes
Al O~1~ Li 5_565 . 96.510(10) yes
Al O~1~ Li 1_545 . 97.76(2) yes
Al O~2~ Li 2_545 7_556 94.29(2) yes

loop_
_geom_bond_atom_site_label_1
_geom_bond_atom_site_label_2
_geom_bond_site_symmetry_2
_geom_bond_distance
_geom_bond_publ_flag
Si O~2~ . 1.5866(2) yes
Si O~3~ 1_545 1.6242(2) yes
Si O~3~ 6_565 1.6280(2) yes
Si O~1~ . 1.6404(2) yes
Al O~2~ 2_455 1.8200(2) yes
Al O~1~ 5_565 1.9451(2) yes
Al O~1~ 1_565 1.9965(2) yes
Li O~1~ . 2.1021(8) yes
Li O~3~ 2_445 2.2524(9) yes
Li O~2~ 7_556 2.2797(3) yes

loop_
_refine_ls_extinction_method
'Becker-Coppens type 1 Lorentzian isotropic'
